data_7233640
loop_
_publ_author_name
'Lina Li'
'Shuquan Zhang'
'Liangjin Xu'
'Zhong-Nin Chen'
'Junhua Luo'

_publ_section_title
;
 Highly sensitized near-infrared luminescence in Ir-Ln heteronuclear
 coordination polymers via light-harvesting antenna of Ir(III) unit
;
_journal_name_full 'Journal of Materials Chemistry C'
_journal_page_first 1698
_journal_page_last 1703
_journal_paper_doi 10.1039/C3TC31822B
_journal_volume 2
_journal_year 2014
_chemical_formula_sum 'C68 H44 Gd Ir2 N8 O10'
_chemical_formula_weight 1674.81
_space_group_IT_number 2
_space_group_name_Hall '-P 1'
_space_group_name_H-M_alt 'P -1'
_symmetry_cell_setting triclinic
_symmetry_space_group_name_H-M 'P -1'
_atom_sites_solution_hydrogens geom
_atom_sites_solution_primary direct
_atom_sites_solution_secondary difmap
_cell_angle_alpha 73.861(3)
_cell_angle_beta 88.732(3)
_cell_angle_gamma 82.398(3)
_cell_formula_units_Z 2
_cell_length_a 8.9631(3)
_cell_length_b 15.2186(5)
_cell_length_c 23.6351(8)
_cell_measurement_reflns_used 10618
_cell_measurement_temperature 293(2)
_cell_measurement_theta_max 72.912
_cell_measurement_theta_min 3.877
_cell_volume 3069.33(18)
_computing_structure_refinement 'SHELXL-97 (Sheldrick, 1997)'
_computing_structure_solution 'SHELXS-97 (Sheldrick, 1990)'
_diffrn_ambient_temperature 293(2)
_diffrn_measured_fraction_theta_full 0.969
_diffrn_measured_fraction_theta_max 0.969
_diffrn_radiation_monochromator graphite
_diffrn_radiation_source 'fine-focus sealed tube'
_diffrn_radiation_type CuK\a
_diffrn_radiation_wavelength 1.54184
_diffrn_reflns_av_R_equivalents 0.0474
_diffrn_reflns_av_sigmaI/netI 0.0620
_diffrn_reflns_limit_h_max 11
_diffrn_reflns_limit_h_min -7
_diffrn_reflns_limit_k_max 18
_diffrn_reflns_limit_k_min -17
_diffrn_reflns_limit_l_max 27
_diffrn_reflns_limit_l_min -29
_diffrn_reflns_number 23162
_diffrn_reflns_theta_full 73.22
_diffrn_reflns_theta_max 73.22
_diffrn_reflns_theta_min 3.05
_exptl_absorpt_coefficient_mu 15.623
_exptl_absorpt_correction_T_max 1.00000
_exptl_absorpt_correction_T_min 0.44742
_exptl_absorpt_correction_type multi-scan
_exptl_crystal_colour orange
_exptl_crystal_density_diffrn 1.791
_exptl_crystal_density_method 'not measured'
_exptl_crystal_F_000 1594
_exptl_crystal_size_max 0.52
_exptl_crystal_size_mid 0.18
_exptl_crystal_size_min 0.12
_refine_diff_density_max 3.580
_refine_diff_density_min -3.819
_refine_diff_density_rms 0.157
_refine_ls_extinction_method none
_refine_ls_goodness_of_fit_ref 0.945
_refine_ls_hydrogen_treatment mixed
_refine_ls_matrix_type full
_refine_ls_number_parameters 797
_refine_ls_number_reflns 11925
_refine_ls_number_restraints 0
_refine_ls_restrained_S_all 0.945
_refine_ls_R_factor_all 0.0498
_refine_ls_R_factor_gt 0.0432
_refine_ls_shift/su_max 0.014
_refine_ls_shift/su_mean 0.001
_refine_ls_structure_factor_coef Fsqd
_refine_ls_weighting_details 'calc w=1/[\s^2^(Fo^2^)+(0.0736P)^2^+3.6908P] where P=(Fo^2^+2Fc^2^)/3'
_refine_ls_weighting_scheme calc
_refine_ls_wR_factor_gt 0.1145
_refine_ls_wR_factor_ref 0.1212
_reflns_number_gt 10298
_reflns_number_total 11925
_reflns_threshold_expression >2sigma(I)
_cod_data_source_file 1000003.cif
_cod_data_source_block PCOD1000003
_cod_original_cell_volume 3069.32(17)
_cod_original_sg_symbol_H-M p-1
_cod_database_code 7233640

loop_
_symmetry_equiv_pos_as_xyz
'x, y, z'
'-x, -y, -z'

loop_
_atom_site_label
_atom_site_type_symbol
_atom_site_fract_x
_atom_site_fract_y
_atom_site_fract_z
_atom_site_U_iso_or_equiv
_atom_site_adp_type
_atom_site_occupancy
_atom_site_symmetry_multiplicity
_atom_site_calc_flag
_atom_site_refinement_flags
_atom_site_disorder_assembly
_atom_site_disorder_group
Ir1 Ir 0.82710(3) 0.500708(16) 1.197247(11) 0.02558(8) Uani 1 1 d . . .
Ir2 Ir -0.28641(3) 1.043343(18) 0.672348(11) 0.02741(8) Uani 1 1 d . . .
Gd3 Gd 0.30271(5) 0.95388(3) 0.995791(16) 0.03129(11) Uani 1 1 d . . .
O1 O -0.3399(9) 0.7514(5) 0.9545(3) 0.0700(19) Uani 1 1 d . . .
O2 O -0.5616(7) 0.8387(4) 0.9610(3) 0.0485(14) Uani 1 1 d . . .
O3 O 0.3385(7) 1.1103(5) 0.8285(2) 0.0544(16) Uani 1 1 d . . .
O4 O 0.2162(7) 1.0239(5) 0.9008(2) 0.0518(15) Uani 1 1 d . . .
O5 O 0.1244(7) 0.7878(4) 1.1650(3) 0.0537(15) Uani 1 1 d . . .
O6 O 0.2504(6) 0.8681(3) 1.0902(2) 0.0422(12) Uani 1 1 d . . .
O7 O 1.1043(6) 0.8685(3) 0.9848(2) 0.0406(12) Uani 1 1 d . . .
O8 O 0.8632(6) 0.9256(3) 0.9870(2) 0.0372(11) Uani 1 1 d . . .
O9 O 0.4929(7) 1.0390(4) 0.9463(3) 0.0567(15) Uani 1 1 d . . .
N1 N -0.3561(7) 1.1738(4) 0.6787(2) 0.0326(12) Uani 1 1 d . . .
N2 N -0.2308(7) 0.9190(4) 0.6545(2) 0.0316(11) Uani 1 1 d . . .
N3 N 0.8042(7) 0.4157(4) 1.1443(3) 0.0356(13) Uani 1 1 d . . .
N4 N -0.3542(6) 0.9737(4) 0.7595(2) 0.0264(10) Uani 1 1 d . . .
N5 N -0.0947(6) 1.0372(4) 0.7271(2) 0.0318(11) Uani 1 1 d . . .
N6 N 0.6155(6) 0.5872(4) 1.1728(3) 0.0316(12) Uani 1 1 d . . .
N7 N 0.8659(6) 0.5672(4) 1.2595(3) 0.0327(12) Uani 1 1 d . . .
N8 N 0.8839(6) 0.6091(4) 1.1249(2) 0.0287(11) Uani 1 1 d . . .
C5 C -0.2548(8) 0.9663(4) 0.8039(3) 0.0309(13) Uani 1 1 d . . .
C6 C -0.2835(8) 0.9207(5) 0.8607(3) 0.0368(15) Uani 1 1 d . . .
H6 H -0.2146 0.9159 0.8906 0.044 Uiso 1 1 calc R . .
C7 C -0.4179(9) 0.8807(6) 0.8740(3) 0.0400(16) Uani 1 1 d . . .
C8 C -0.5187(8) 0.8911(5) 0.8292(3) 0.0369(15) Uani 1 1 d . . .
H8 H -0.6103 0.8680 0.8370 0.044 Uiso 1 1 calc R . .
C9 C -0.4830(9) 0.9360(5) 0.7725(3) 0.0369(15) Uani 1 1 d . . .
H9 H -0.5502 0.9406 0.7421 0.044 Uiso 1 1 calc R . .
C11 C -0.1156(7) 1.0075(4) 0.7859(3) 0.0271(12) Uani 1 1 d . . .
C12 C -0.0082(8) 1.0144(5) 0.8257(3) 0.0329(14) Uani 1 1 d . . .
H12 H -0.0232 0.9929 0.8660 0.039 Uiso 1 1 calc R . .
C13 C 0.1208(8) 1.0535(4) 0.8051(3) 0.0304(13) Uani 1 1 d . . .
C14 C 0.1433(8) 1.0803(5) 0.7451(3) 0.0345(14) Uani 1 1 d . . .
H14 H 0.2310 1.1040 0.7302 0.041 Uiso 1 1 calc R . .
C15 C 0.0319(7) 1.0712(5) 0.7070(3) 0.0342(14) Uani 1 1 d . . .
H15 H 0.0470 1.0894 0.6666 0.041 Uiso 1 1 calc R . .
C16 C 0.2363(8) 1.0649(5) 0.8478(3) 0.0352(15) Uani 1 1 d . . .
C19 C -0.4389(10) 0.8180(5) 0.9359(3) 0.0434(17) Uani 1 1 d . . .
C23 C 0.7741(7) 0.6828(4) 1.1078(3) 0.0279(12) Uani 1 1 d . . .
C24 C 0.8017(7) 0.7637(4) 1.0676(3) 0.0293(13) Uani 1 1 d . . .
H24 H 0.7251 0.8130 1.0568 0.035 Uiso 1 1 calc R . .
C25 C 0.9411(7) 0.7720(4) 1.0436(3) 0.0290(13) Uani 1 1 d . . .
C26 C 1.0529(8) 0.6967(5) 1.0586(3) 0.0326(13) Uani 1 1 d . . .
H26 H 1.1468 0.6993 1.0411 0.039 Uiso 1 1 calc R . .
C27 C 1.0211(8) 0.6172(4) 1.1004(3) 0.0322(13) Uani 1 1 d . . .
H27 H 1.0971 0.5677 1.1120 0.039 Uiso 1 1 calc R . .
C29 C 0.6253(7) 0.6699(4) 1.1336(3) 0.0280(12) Uani 1 1 d . . .
C30 C 0.5023(8) 0.7362(4) 1.1190(3) 0.0319(13) Uani 1 1 d . . .
H30 H 0.5114 0.7918 1.0910 0.038 Uiso 1 1 calc R . .
C31 C 0.3656(8) 0.7216(4) 1.1453(3) 0.0297(13) Uani 1 1 d . . .
C32 C 0.3533(7) 0.6361(5) 1.1845(3) 0.0333(14) Uani 1 1 d . . .
H32 H 0.2617 0.6225 1.2016 0.040 Uiso 1 1 calc R . .
C33 C 0.4820(8) 0.5708(4) 1.1976(3) 0.0323(14) Uani 1 1 d . . .
H33 H 0.4749 0.5140 1.2245 0.039 Uiso 1 1 calc R . .
C34 C 0.2332(8) 0.7983(4) 1.1329(3) 0.0323(13) Uani 1 1 d . . .
C37 C 0.9724(8) 0.8631(4) 1.0019(3) 0.0322(14) Uani 1 1 d . . .
C40 C 0.8305(9) 0.5255(5) 1.3150(3) 0.0418(16) Uani 1 1 d . . .
C41 C 0.8600(14) 0.5625(7) 1.3610(4) 0.065(3) Uani 1 1 d . . .
H41 H 0.8322 0.5346 1.3993 0.078 Uiso 1 1 calc R . .
C42 C 0.9304(15) 0.6403(8) 1.3491(4) 0.072(3) Uani 1 1 d . . .
H42 H 0.9526 0.6649 1.3793 0.086 Uiso 1 1 calc R . .
C43 C 0.9681(12) 0.6820(6) 1.2914(4) 0.057(2) Uani 1 1 d . . .
H43 H 1.0171 0.7342 1.2826 0.068 Uiso 1 1 calc R . .
C44 C 0.9324(9) 0.6453(5) 1.2482(3) 0.0402(16) Uani 1 1 d . . .
H44 H 0.9543 0.6746 1.2094 0.048 Uiso 1 1 calc R . .
C46 C 0.7626(8) 0.4407(5) 1.3213(3) 0.0383(16) Uani 1 1 d . . .
C47 C 0.7550(7) 0.4126(4) 1.2697(3) 0.0338(14) Uani 1 1 d . . .
C48 C 0.6991(9) 0.3297(5) 1.2741(4) 0.0438(18) Uani 1 1 d . . .
H48 H 0.6948 0.3087 1.2408 0.053 Uiso 1 1 calc R . .
C49 C 0.6498(10) 0.2781(6) 1.3279(4) 0.055(2) Uani 1 1 d . . .
H49 H 0.6134 0.2228 1.3302 0.066 Uiso 1 1 calc R . .
C50 C 0.6542(11) 0.3079(7) 1.3775(4) 0.064(3) Uani 1 1 d . . .
H50 H 0.6196 0.2730 1.4129 0.077 Uiso 1 1 calc R . .
C51 C 0.7099(11) 0.3898(7) 1.3750(4) 0.054(2) Uani 1 1 d . . .
H51 H 0.7122 0.4105 1.4085 0.065 Uiso 1 1 calc R . .
C52 C -0.2259(8) 1.2136(5) 0.5890(3) 0.0358(14) Uani 1 1 d . . .
C53 C -0.2049(7) 1.1169(5) 0.5966(3) 0.0305(13) Uani 1 1 d . . .
C54 C -0.1260(8) 1.0857(5) 0.5526(3) 0.0373(15) Uani 1 1 d . . .
H54 H -0.1095 1.0227 0.5563 0.045 Uiso 1 1 calc R . .
C55 C -0.0722(9) 1.1458(6) 0.5042(3) 0.0459(18) Uani 1 1 d . . .
H55 H -0.0230 1.1233 0.4750 0.055 Uiso 1 1 calc R . .
C56 C -0.0909(10) 1.2400(6) 0.4986(3) 0.050(2) Uani 1 1 d . . .
H56 H -0.0515 1.2801 0.4663 0.060 Uiso 1 1 calc R . .
C57 C -0.1670(10) 1.2735(6) 0.5403(4) 0.050(2) Uani 1 1 d . . .
H57 H -0.1798 1.3365 0.5363 0.060 Uiso 1 1 calc R . .
C59 C -0.3177(9) 1.2448(5) 0.6337(3) 0.0369(15) Uani 1 1 d . . .
C60 C -0.3677(12) 1.3345(6) 0.6326(4) 0.053(2) Uani 1 1 d . . .
H60 H -0.3361 1.3827 0.6032 0.063 Uiso 1 1 calc R . .
C61 C -0.4648(12) 1.3533(6) 0.6752(4) 0.057(2) Uani 1 1 d . . .
H61 H -0.5009 1.4140 0.6738 0.069 Uiso 1 1 calc R . .
C62 C -0.5080(10) 1.2818(6) 0.7197(4) 0.052(2) Uani 1 1 d . . .
H62 H -0.5735 1.2933 0.7487 0.062 Uiso 1 1 calc R . .
C63 C -0.4516(9) 1.1926(5) 0.7202(3) 0.0385(15) Uani 1 1 d . . .
H63 H -0.4802 1.1438 0.7500 0.046 Uiso 1 1 calc R . .
C65 C 0.9313(11) 0.3554(5) 1.1429(4) 0.0487(19) Uani 1 1 d . . .
C66 C 0.9243(14) 0.2893(7) 1.1131(5) 0.068(3) Uani 1 1 d . . .
H66 H 1.0096 0.2483 1.1111 0.082 Uiso 1 1 calc R . .
C67 C 0.7925(15) 0.2841(8) 1.0866(5) 0.076(3) Uani 1 1 d . . .
H67 H 0.7878 0.2392 1.0671 0.091 Uiso 1 1 calc R . .
C68 C 0.6663(14) 0.3464(7) 1.0890(5) 0.066(3) Uani 1 1 d . . .
H68 H 0.5759 0.3445 1.0711 0.079 Uiso 1 1 calc R . .
C69 C 0.6792(11) 0.4109(7) 1.1186(4) 0.055(2) Uani 1 1 d . . .
H69 H 0.5953 0.4529 1.1206 0.066 Uiso 1 1 calc R . .
C70 C 1.0599(9) 0.3623(5) 1.1772(4) 0.048(2) Uani 1 1 d . . .
C71 C 1.0332(8) 0.4264(4) 1.2102(3) 0.0329(14) Uani 1 1 d . . .
C72 C 1.1499(9) 0.4307(5) 1.2470(4) 0.0446(18) Uani 1 1 d . . .
H72 H 1.1346 0.4711 1.2704 0.054 Uiso 1 1 calc R . .
C73 C 1.2881(9) 0.3762(6) 1.2498(5) 0.059(3) Uani 1 1 d . . .
H73 H 1.3639 0.3809 1.2746 0.071 Uiso 1 1 calc R . .
C74 C 1.3132(11) 0.3160(7) 1.2164(6) 0.076(4) Uani 1 1 d . . .
H74 H 1.4058 0.2797 1.2182 0.091 Uiso 1 1 calc R . .
C75 C 1.2021(12) 0.3095(6) 1.1804(6) 0.070(3) Uani 1 1 d . . .
H75 H 1.2205 0.2691 1.1571 0.084 Uiso 1 1 calc R . .
C77 C -0.3310(8) 0.8965(5) 0.6193(3) 0.0344(14) Uani 1 1 d . . .
C78 C -0.2999(10) 0.8158(5) 0.6029(3) 0.0430(17) Uani 1 1 d . . .
H78 H -0.3678 0.8013 0.5788 0.052 Uiso 1 1 calc R . .
C79 C -0.1704(10) 0.7570(5) 0.6217(4) 0.051(2) Uani 1 1 d . . .
H79 H -0.1513 0.7022 0.6111 0.061 Uiso 1 1 calc R . .
C80 C -0.0683(10) 0.7797(6) 0.6565(4) 0.050(2) Uani 1 1 d . . .
H80 H 0.0215 0.7415 0.6691 0.060 Uiso 1 1 calc R . .
C81 C -0.1039(9) 0.8606(5) 0.6720(3) 0.0415(16) Uani 1 1 d . . .
H81 H -0.0363 0.8757 0.6960 0.050 Uiso 1 1 calc R . .
C82 C -0.4638(8) 0.9649(5) 0.6036(3) 0.0340(14) Uani 1 1 d . . .
C83 C -0.4712(8) 1.0419(5) 0.6254(3) 0.0318(14) Uani 1 1 d . . .
C84 C -0.5973(9) 1.1095(6) 0.6107(3) 0.0440(17) Uani 1 1 d . . .
H84 H -0.6031 1.1618 0.6240 0.053 Uiso 1 1 calc R . .
C85 C -0.7133(9) 1.0985(6) 0.5764(3) 0.0470(18) Uani 1 1 d . . .
H85 H -0.7967 1.1436 0.5672 0.056 Uiso 1 1 calc R . .
C86 C -0.7074(10) 1.0226(7) 0.5558(4) 0.054(2) Uani 1 1 d . . .
H86 H -0.7870 1.0162 0.5333 0.065 Uiso 1 1 calc R . .
C87 C -0.5837(10) 0.9552(6) 0.5682(4) 0.0471(18) Uani 1 1 d . . .
H87 H -0.5789 0.9041 0.5536 0.057 Uiso 1 1 calc R . .
O10 O -0.288(5) 0.573(3) 1.0004(17) 0.43(2) Uiso 1 1 d . . .

loop_
_atom_site_aniso_label
_atom_site_aniso_U_11
_atom_site_aniso_U_22
_atom_site_aniso_U_33
_atom_site_aniso_U_23
_atom_site_aniso_U_13
_atom_site_aniso_U_12
Ir1 0.02522(14) 0.01848(12) 0.02923(14) -0.00068(9) 0.00194(9) -0.00241(9)
Ir2 0.02696(14) 0.03351(15) 0.02007(13) -0.00464(10) -0.00279(9) -0.00344(10)
Gd3 0.0421(2) 0.02747(19) 0.02217(18) 0.00069(14) -0.00362(15) -0.01282(16)
O1 0.072(5) 0.067(4) 0.054(4) 0.001(3) 0.001(3) 0.011(4)
O2 0.056(3) 0.047(3) 0.049(3) -0.021(2) 0.027(3) -0.021(3)
O3 0.049(3) 0.086(4) 0.033(3) -0.011(3) -0.002(2) -0.037(3)
O4 0.047(3) 0.075(4) 0.024(2) 0.006(2) -0.009(2) -0.016(3)
O5 0.045(3) 0.043(3) 0.058(3) 0.004(3) 0.016(3) 0.010(2)
O6 0.042(3) 0.036(3) 0.036(3) 0.007(2) 0.005(2) 0.003(2)
O7 0.034(3) 0.037(3) 0.048(3) -0.002(2) 0.002(2) -0.019(2)
O8 0.044(3) 0.028(2) 0.032(2) 0.0040(18) -0.001(2) -0.004(2)
O9 0.044(3) 0.058(4) 0.070(4) -0.016(3) -0.004(3) -0.017(3)
N1 0.032(3) 0.041(3) 0.025(2) -0.010(2) 0.000(2) -0.006(2)
N2 0.034(3) 0.031(3) 0.026(3) -0.002(2) 0.000(2) -0.005(2)
N3 0.040(3) 0.027(3) 0.040(3) -0.010(2) 0.008(3) -0.009(2)
N4 0.018(2) 0.031(3) 0.029(2) -0.003(2) -0.0019(19) -0.010(2)
N5 0.030(3) 0.040(3) 0.025(3) -0.007(2) -0.007(2) -0.006(2)
N6 0.026(3) 0.021(2) 0.041(3) 0.001(2) -0.003(2) 0.002(2)
N7 0.024(3) 0.028(3) 0.044(3) -0.005(2) 0.004(2) -0.007(2)
N8 0.030(3) 0.028(3) 0.022(2) 0.000(2) 0.000(2) 0.002(2)
C5 0.034(3) 0.030(3) 0.028(3) -0.008(2) -0.001(3) 0.002(3)
C6 0.027(3) 0.055(4) 0.028(3) -0.011(3) -0.001(3) -0.003(3)
C7 0.040(4) 0.053(4) 0.024(3) -0.005(3) 0.004(3) -0.004(3)
C8 0.028(3) 0.049(4) 0.034(3) -0.010(3) 0.004(3) -0.010(3)
C9 0.040(4) 0.043(4) 0.028(3) -0.010(3) -0.002(3) -0.005(3)
C11 0.023(3) 0.031(3) 0.025(3) -0.004(2) -0.001(2) -0.004(2)
C12 0.041(4) 0.034(3) 0.021(3) -0.003(2) -0.002(3) -0.007(3)
C13 0.030(3) 0.031(3) 0.028(3) -0.001(2) -0.003(2) -0.009(3)
C14 0.027(3) 0.045(4) 0.029(3) -0.004(3) -0.002(3) -0.010(3)
C15 0.025(3) 0.051(4) 0.026(3) -0.006(3) -0.001(2) -0.010(3)
C16 0.035(4) 0.044(4) 0.023(3) -0.003(3) -0.007(3) -0.004(3)
C19 0.048(4) 0.042(4) 0.040(4) -0.010(3) -0.001(3) -0.009(3)
C23 0.026(3) 0.025(3) 0.029(3) -0.002(2) -0.004(2) -0.001(2)
C24 0.026(3) 0.026(3) 0.030(3) 0.003(2) -0.003(2) -0.005(2)
C25 0.030(3) 0.024(3) 0.029(3) 0.001(2) -0.004(2) -0.005(2)
C26 0.031(3) 0.035(3) 0.028(3) -0.003(3) 0.004(2) -0.006(3)
C27 0.030(3) 0.025(3) 0.034(3) 0.001(2) -0.003(3) 0.004(2)
C29 0.027(3) 0.025(3) 0.027(3) 0.002(2) -0.002(2) -0.003(2)
C30 0.037(4) 0.026(3) 0.026(3) 0.003(2) 0.000(3) 0.000(3)
C31 0.032(3) 0.031(3) 0.023(3) -0.004(2) -0.001(2) -0.002(3)
C32 0.022(3) 0.034(3) 0.037(3) 0.001(3) 0.004(2) -0.003(3)
C33 0.028(3) 0.026(3) 0.037(3) 0.002(3) 0.005(3) -0.007(3)
C34 0.034(3) 0.029(3) 0.029(3) -0.003(2) 0.002(3) 0.003(3)
C37 0.048(4) 0.024(3) 0.023(3) 0.000(2) -0.001(3) -0.013(3)
C40 0.040(4) 0.043(4) 0.035(4) -0.002(3) 0.001(3) -0.001(3)
C41 0.100(8) 0.064(6) 0.033(4) -0.015(4) -0.003(4) -0.018(6)
C42 0.102(9) 0.079(7) 0.052(5) -0.034(5) -0.002(5) -0.039(7)
C43 0.065(6) 0.050(5) 0.063(5) -0.020(4) -0.003(4) -0.024(4)
C44 0.047(4) 0.027(3) 0.044(4) -0.006(3) 0.000(3) -0.002(3)
C46 0.035(4) 0.032(3) 0.038(4) 0.007(3) 0.004(3) -0.006(3)
C47 0.022(3) 0.028(3) 0.039(3) 0.007(3) 0.005(3) 0.001(2)
C48 0.042(4) 0.033(4) 0.046(4) 0.009(3) -0.005(3) -0.009(3)
C49 0.052(5) 0.045(4) 0.055(5) 0.014(4) -0.008(4) -0.021(4)
C50 0.058(6) 0.065(6) 0.049(5) 0.024(4) 0.012(4) -0.021(5)
C51 0.063(6) 0.063(5) 0.032(4) -0.002(4) 0.003(4) -0.015(4)
C52 0.036(4) 0.041(4) 0.025(3) -0.002(3) -0.002(3) 0.001(3)
C53 0.023(3) 0.046(4) 0.021(3) -0.005(3) -0.002(2) -0.006(3)
C54 0.035(4) 0.047(4) 0.030(3) -0.013(3) 0.006(3) -0.002(3)
C55 0.043(4) 0.060(5) 0.031(3) -0.010(3) 0.008(3) 0.000(4)
C56 0.054(5) 0.053(5) 0.030(4) 0.008(3) 0.012(3) -0.005(4)
C57 0.054(5) 0.044(4) 0.042(4) 0.007(3) 0.009(4) -0.006(4)
C59 0.045(4) 0.035(3) 0.030(3) -0.006(3) -0.003(3) -0.005(3)
C60 0.071(6) 0.035(4) 0.048(4) -0.010(3) 0.008(4) -0.002(4)
C61 0.076(6) 0.039(4) 0.053(5) -0.013(4) -0.001(4) 0.010(4)
C62 0.055(5) 0.060(5) 0.045(4) -0.029(4) 0.010(4) 0.005(4)
C63 0.041(4) 0.044(4) 0.034(3) -0.016(3) -0.001(3) -0.006(3)
C65 0.062(5) 0.037(4) 0.052(5) -0.019(3) 0.015(4) -0.013(4)
C66 0.084(8) 0.046(5) 0.087(7) -0.038(5) 0.019(6) -0.011(5)
C67 0.105(9) 0.067(7) 0.079(7) -0.049(6) 0.020(7) -0.037(7)
C68 0.077(7) 0.060(6) 0.069(6) -0.022(5) 0.000(5) -0.027(5)
C69 0.060(6) 0.056(5) 0.055(5) -0.020(4) -0.001(4) -0.020(4)
C70 0.033(4) 0.031(4) 0.073(5) -0.010(4) 0.012(4) 0.008(3)
C71 0.031(3) 0.024(3) 0.037(3) 0.004(2) 0.001(3) -0.009(3)
C72 0.034(4) 0.031(3) 0.062(5) -0.004(3) 0.010(3) -0.001(3)
C73 0.030(4) 0.041(4) 0.086(7) 0.015(4) 0.000(4) 0.000(3)
C74 0.038(5) 0.046(5) 0.134(11) -0.016(6) 0.020(6) 0.007(4)
C75 0.056(6) 0.040(5) 0.116(9) -0.028(5) 0.010(6) -0.001(4)
C77 0.039(4) 0.032(3) 0.033(3) -0.009(3) 0.005(3) -0.011(3)
C78 0.053(5) 0.038(4) 0.039(4) -0.010(3) 0.006(3) -0.014(3)
C79 0.057(5) 0.033(4) 0.060(5) -0.011(3) 0.021(4) -0.003(3)
C80 0.045(5) 0.038(4) 0.057(5) -0.002(3) 0.005(4) 0.005(3)
C81 0.035(4) 0.047(4) 0.039(4) -0.007(3) -0.008(3) 0.001(3)
C82 0.034(4) 0.041(4) 0.025(3) -0.004(3) 0.000(3) -0.010(3)
C83 0.029(3) 0.040(3) 0.027(3) -0.006(3) -0.004(2) -0.014(3)
C84 0.043(4) 0.053(4) 0.038(4) -0.016(3) -0.001(3) -0.007(3)
C85 0.041(4) 0.057(5) 0.039(4) -0.010(3) -0.015(3) 0.005(4)
C86 0.046(5) 0.073(6) 0.045(4) -0.015(4) -0.017(4) -0.010(4)
C87 0.044(4) 0.052(5) 0.049(4) -0.016(4) -0.007(3) -0.014(4)

loop_
_atom_type_symbol
_atom_type_description
_atom_type_scat_dispersion_real
_atom_type_scat_dispersion_imag
_atom_type_scat_source
C C 0.0181 0.0091 'International Tables Vol C Tables 4.2.6.8 and 6.1.1.4'
H H 0.0000 0.0000 'International Tables Vol C Tables 4.2.6.8 and 6.1.1.4'
Gd Gd -8.8380 11.9157 'International Tables Vol C Tables 4.2.6.8 and 6.1.1.4'
Ir Ir -4.7710 6.5667 'International Tables Vol C Tables 4.2.6.8 and 6.1.1.4'
N N 0.0311 0.0180 'International Tables Vol C Tables 4.2.6.8 and 6.1.1.4'
O O 0.0492 0.0322 'International Tables Vol C Tables 4.2.6.8 and 6.1.1.4'

loop_
_geom_angle_atom_site_label_1
_geom_angle_atom_site_label_2
_geom_angle_atom_site_label_3
_geom_angle
_geom_angle_site_symmetry_1
_geom_angle_site_symmetry_3
C47 Ir1 C71 89.6(3) . .
C47 Ir1 N7 80.0(3) . .
C71 Ir1 N7 92.4(3) . .
C47 Ir1 N3 93.8(3) . .
C71 Ir1 N3 81.0(3) . .
N7 Ir1 N3 171.0(2) . .
C47 Ir1 N8 171.6(2) . .
C71 Ir1 N8 96.8(2) . .
N7 Ir1 N8 94.3(2) . .
N3 Ir1 N8 92.5(2) . .
C47 Ir1 N6 97.0(2) . .
C71 Ir1 N6 173.1(2) . .
N7 Ir1 N6 90.8(2) . .
N3 Ir1 N6 96.4(2) . .
N8 Ir1 N6 76.8(2) . .
C53 Ir2 C83 86.9(3) . .
C53 Ir2 N1 80.4(3) . .
C83 Ir2 N1 93.0(3) . .
C53 Ir2 N2 94.5(3) . .
C83 Ir2 N2 80.4(3) . .
N1 Ir2 N2 171.9(2) . .
C53 Ir2 N5 96.9(2) . .
C83 Ir2 N5 176.0(2) . .
N1 Ir2 N5 88.8(2) . .
N2 Ir2 N5 98.1(2) . .
C53 Ir2 N4 172.1(2) . .
C83 Ir2 N4 100.2(2) . .
N1 Ir2 N4 95.6(2) . .
N2 Ir2 N4 90.2(2) . .
N5 Ir2 N4 76.1(2) . .
O4 Gd3 O8 81.0(2) . 2_677
O4 Gd3 O6 147.4(2) . .
O8 Gd3 O6 87.19(17) 2_677 .
O4 Gd3 O2 87.9(2) . 1_655
O8 Gd3 O2 168.0(2) 2_677 1_655
O6 Gd3 O2 100.01(19) . 1_655
O4 Gd3 O9 136.4(2) . 2_677
O8 Gd3 O9 99.1(2) 2_677 2_677
O6 Gd3 O9 75.3(2) . 2_677
O2 Gd3 O9 92.0(2) 1_655 2_677
O4 Gd3 O9 73.2(2) . .
O8 Gd3 O9 99.1(2) 2_677 .
O6 Gd3 O9 139.0(2) . .
O2 Gd3 O9 81.7(2) 1_655 .
O9 Gd3 O9 63.7(3) 2_677 .
O4 Gd3 O7 76.52(19) . 1_455
O8 Gd3 O7 93.16(19) 2_677 1_455
O6 Gd3 O7 73.91(19) . 1_455
O2 Gd3 O7 79.9(2) 1_655 1_455
O9 Gd3 O7 146.2(2) 2_677 1_455
O9 Gd3 O7 144.9(2) . 1_455
O4 Gd3 Gd3 104.68(14) . 2_677
O8 Gd3 Gd3 100.77(13) 2_677 2_677
O6 Gd3 Gd3 107.36(15) . 2_677
O2 Gd3 Gd3 86.28(14) 1_655 2_677
O9 Gd3 Gd3 32.01(16) 2_677 2_677
O9 Gd3 Gd3 31.65(16) . 2_677
O7 Gd3 Gd3 166.05(14) 1_455 2_677
C19 O2 Gd3 143.4(5) . 1_455
C16 O4 Gd3 151.9(5) . .
C34 O6 Gd3 159.3(5) . .
C37 O7 Gd3 136.8(5) . 1_655
C37 O8 Gd3 151.7(5) . 2_677
Gd3 O9 Gd3 116.3(3) 2_677 .
C63 N1 C59 119.2(6) . .
C63 N1 Ir2 123.7(5) . .
C59 N1 Ir2 116.6(5) . .
C81 N2 C77 118.2(6) . .
C81 N2 Ir2 125.8(5) . .
C77 N2 Ir2 115.9(5) . .
C69 N3 C65 121.1(7) . .
C69 N3 Ir1 125.2(6) . .
C65 N3 Ir1 113.4(5) . .
C9 N4 C5 118.9(5) . .
C9 N4 Ir2 125.3(4) . .
C5 N4 Ir2 115.8(4) . .
C15 N5 C11 119.5(5) . .
C15 N5 Ir2 124.1(4) . .
C11 N5 Ir2 115.8(4) . .
C33 N6 C29 118.5(6) . .
C33 N6 Ir1 126.1(4) . .
C29 N6 Ir1 114.9(4) . .
C40 N7 C44 119.5(7) . .
C40 N7 Ir1 116.0(5) . .
C44 N7 Ir1 124.3(5) . .
C27 N8 C23 118.0(5) . .
C27 N8 Ir1 126.6(4) . .
C23 N8 Ir1 114.7(4) . .
N4 C5 C6 120.9(6) . .
N4 C5 C11 115.6(5) . .
C6 C5 C11 123.4(6) . .
C5 C6 C7 119.8(7) . .
C8 C7 C6 118.6(6) . .
C8 C7 C19 121.6(7) . .
C6 C7 C19 119.4(7) . .
C7 C8 C9 119.3(7) . .
N4 C9 C8 122.4(7) . .
N5 C11 C12 120.9(6) . .
N5 C11 C5 115.6(6) . .
C12 C11 C5 123.5(6) . .
C13 C12 C11 119.9(6) . .
C14 C13 C12 118.6(6) . .
C14 C13 C16 120.7(6) . .
C12 C13 C16 120.7(6) . .
C13 C14 C15 119.0(6) . .
N5 C15 C14 122.0(6) . .
O3 C16 O4 126.4(7) . .
O3 C16 C13 119.2(6) . .
O4 C16 C13 114.4(6) . .
O1 C19 O2 127.9(8) . .
O1 C19 C7 116.7(8) . .
O2 C19 C7 115.3(7) . .
N8 C23 C24 121.4(6) . .
N8 C23 C29 116.2(5) . .
C24 C23 C29 122.3(6) . .
C25 C24 C23 120.4(6) . .
C24 C25 C26 119.1(6) . .
C24 C25 C37 119.9(6) . .
C26 C25 C37 121.0(6) . .
C25 C26 C27 118.5(6) . .
N8 C27 C26 122.5(6) . .
N6 C29 C30 121.3(6) . .
N6 C29 C23 115.7(6) . .
C30 C29 C23 123.1(5) . .
C29 C30 C31 121.0(6) . .
C30 C31 C32 118.2(6) . .
C30 C31 C34 120.7(6) . .
C32 C31 C34 121.1(6) . .
C31 C32 C33 118.4(6) . .
N6 C33 C32 122.5(6) . .
O5 C34 O6 126.9(7) . .
O5 C34 C31 117.9(6) . .
O6 C34 C31 115.2(6) . .
O7 C37 O8 125.8(6) . .
O7 C37 C25 116.9(6) . .
O8 C37 C25 117.2(6) . .
N7 C40 C41 120.5(7) . .
N7 C40 C46 113.9(7) . .
C41 C40 C46 125.6(7) . .
C42 C41 C40 119.3(8) . .
C41 C42 C43 119.4(8) . .
C44 C43 C42 119.0(8) . .
C43 C44 N7 122.3(7) . .
C51 C46 C47 121.6(7) . .
C51 C46 C40 122.8(8) . .
C47 C46 C40 115.7(6) . .
C48 C47 C46 117.9(6) . .
C48 C47 Ir1 127.9(6) . .
C46 C47 Ir1 114.2(5) . .
C49 C48 C47 120.4(9) . .
C50 C49 C48 120.9(8) . .
C49 C50 C51 120.4(7) . .
C50 C51 C46 118.8(9) . .
C57 C52 C53 120.8(7) . .
C57 C52 C59 123.6(7) . .
C53 C52 C59 115.5(6) . .
C54 C53 C52 116.8(6) . .
C54 C53 Ir2 129.1(6) . .
C52 C53 Ir2 114.0(5) . .
C55 C54 C53 121.6(7) . .
C54 C55 C56 120.4(7) . .
C57 C56 C55 120.0(7) . .
C56 C57 C52 120.4(8) . .
N1 C59 C60 120.4(7) . .
N1 C59 C52 113.1(6) . .
C60 C59 C52 126.5(7) . .
C59 C60 C61 120.1(8) . .
C62 C61 C60 119.9(8) . .
C63 C62 C61 118.2(8) . .
N1 C63 C62 122.2(7) . .
N3 C65 C66 118.3(9) . .
N3 C65 C70 116.2(7) . .
C66 C65 C70 125.4(9) . .
C65 C66 C67 120.4(11) . .
C68 C67 C66 119.5(9) . .
C69 C68 C67 117.8(10) . .
N3 C69 C68 122.9(10) . .
C71 C70 C75 119.5(9) . .
C71 C70 C65 115.0(7) . .
C75 C70 C65 125.5(9) . .
C72 C71 C70 117.1(7) . .
C72 C71 Ir1 128.6(6) . .
C70 C71 Ir1 114.3(5) . .
C73 C72 C71 121.8(9) . .
C74 C73 C72 120.3(10) . .
C73 C74 C75 119.5(9) . .
C74 C75 C70 121.8(10) . .
N2 C77 C78 120.0(7) . .
N2 C77 C82 112.8(6) . .
C78 C77 C82 127.2(7) . .
C79 C78 C77 120.8(8) . .
C78 C79 C80 119.5(8) . .
C81 C80 C79 117.8(8) . .
N2 C81 C80 123.7(8) . .
C83 C82 C87 120.2(7) . .
C83 C82 C77 117.2(6) . .
C87 C82 C77 122.6(7) . .
C82 C83 C84 118.6(6) . .
C82 C83 Ir2 113.5(5) . .
C84 C83 Ir2 127.8(5) . .
C85 C84 C83 120.2(8) . .
C86 C85 C84 121.2(8) . .
C85 C86 C87 120.4(8) . .
C86 C87 C82 119.3(8) . .

loop_
_geom_bond_atom_site_label_1
_geom_bond_atom_site_label_2
_geom_bond_distance
_geom_bond_site_symmetry_2
Ir1 C47 2.013(6) .
Ir1 C71 2.017(7) .
Ir1 N7 2.063(6) .
Ir1 N3 2.065(6) .
Ir1 N8 2.127(5) .
Ir1 N6 2.151(5) .
Ir2 C53 2.009(6) .
Ir2 C83 2.020(6) .
Ir2 N1 2.047(6) .
Ir2 N2 2.048(6) .
Ir2 N5 2.150(5) .
Ir2 N4 2.153(5) .
Gd3 O4 2.303(5) .
Gd3 O8 2.325(5) 2_677
Gd3 O6 2.324(5) .
Gd3 O2 2.330(6) 1_655
Gd3 O9 2.343(6) 2_677
Gd3 O9 2.367(6) .
Gd3 O7 2.396(5) 1_455
Gd3 Gd3 4.0022(8) 2_677
O1 C19 1.241(11) .
O2 C19 1.281(10) .
O2 Gd3 2.330(6) 1_455
O3 C16 1.223(9) .
O4 C16 1.257(8) .
O5 C34 1.222(9) .
O6 C34 1.269(8) .
O7 C37 1.247(9) .
O7 Gd3 2.396(5) 1_655
O8 C37 1.252(9) .
O8 Gd3 2.325(5) 2_677
O9 Gd3 2.343(6) 2_677
N1 C63 1.352(9) .
N1 C59 1.363(9) .
N2 C81 1.343(10) .
N2 C77 1.374(9) .
N3 C69 1.306(11) .
N3 C65 1.371(11) .
N4 C9 1.349(9) .
N4 C5 1.363(8) .
N5 C15 1.332(8) .
N5 C11 1.354(8) .
N6 C33 1.343(8) .
N6 C29 1.353(8) .
N7 C40 1.340(9) .
N7 C44 1.357(9) .
N8 C27 1.353(9) .
N8 C23 1.365(8) .
C5 C6 1.366(9) .
C5 C11 1.472(9) .
C6 C7 1.411(10) .
C7 C8 1.368(10) .
C7 C19 1.532(10) .
C8 C9 1.377(10) .
C11 C12 1.395(9) .
C12 C13 1.387(9) .
C13 C14 1.380(9) .
C13 C16 1.520(9) .
C14 C15 1.405(9) .
C23 C24 1.379(8) .
C23 C29 1.468(9) .
C24 C25 1.367(9) .
C25 C26 1.389(10) .
C25 C37 1.517(8) .
C26 C27 1.391(9) .
C29 C30 1.371(9) .
C30 C31 1.378(9) .
C31 C32 1.388(9) .
C31 C34 1.522(9) .
C32 C33 1.398(10) .
C40 C41 1.402(12) .
C40 C46 1.468(11) .
C41 C42 1.372(14) .
C42 C43 1.389(14) .
C43 C44 1.356(12) .
C46 C51 1.400(10) .
C46 C47 1.404(11) .
C47 C48 1.396(10) .
C48 C49 1.394(11) .
C49 C50 1.371(15) .
C50 C51 1.390(14) .
C52 C57 1.397(10) .
C52 C53 1.420(10) .
C52 C59 1.469(10) .
C53 C54 1.399(9) .
C54 C55 1.376(10) .
C55 C56 1.390(13) .
C56 C57 1.362(13) .
C59 C60 1.372(11) .
C60 C61 1.381(13) .
C61 C62 1.377(13) .
C62 C63 1.383(11) .
C65 C66 1.388(12) .
C65 C70 1.454(13) .
C66 C67 1.371(18) .
C67 C68 1.387(17) .
C68 C69 1.373(13) .
C70 C71 1.403(11) .
C70 C75 1.406(13) .
C71 C72 1.396(11) .
C72 C73 1.388(11) .
C73 C74 1.362(17) .
C74 C75 1.354(18) .
C77 C78 1.379(11) .
C77 C82 1.454(11) .
C78 C79 1.368(13) .
C79 C80 1.382(14) .
C80 C81 1.376(12) .
C82 C83 1.398(10) .
C82 C87 1.423(10) .
C83 C84 1.402(11) .
C84 C85 1.388(11) .
C85 C86 1.367(13) .
C86 C87 1.383(13) .
